data_7703320
loop_
_publ_author_name
'Geisler, Heiko'
'Wernitznig, Debora'
'Hejl, Michaela'
'Gajic, Natalie'
'Jakupec, Michael A.'
'Kandioller, Wolfgang'
'Keppler, Bernhard K.'

_publ_section_title
;
 Novel phthiocol-based organometallics with tridentate coordination motif
 and their unexpected cytotoxic behaviour.
;
_journal_issue 5
_journal_name_full 'Dalton transactions (Cambridge, England : 2003)'
_journal_page_first 1393
_journal_page_last 1397
_journal_paper_doi 10.1039/c9dt04462k
_journal_volume 49
_journal_year 2020
_chemical_formula_moiety 'C24 H24 N2 O3 Os, H2 O'
_chemical_formula_sum 'C24 H26 N2 O4 Os'
_chemical_formula_weight 596.67
_chemical_name_systematic
;
[(3-Methyl-4-oxo-(1H-\kN2-pyrazol-1-yl)-1,4-dihydronaphtalene
-1,2-bis(olato)-\kO1-\kO2)(\h6-p-cymene)osmium(II)]
;
_space_group_crystal_system monoclinic
_space_group_IT_number 14
_space_group_name_Hall '-P 2yn'
_space_group_name_H-M_alt 'P 1 21/n 1'
_atom_sites_solution_hydrogens mixed
_atom_sites_solution_primary direct
_audit_creation_date 2019-09-05
_audit_creation_method
;
Olex2 1.2
(compiled 2018.05.29 svn.r3508 for OlexSys, GUI svn.r5506)
;
_audit_update_record
;
2019-09-23 deposited with the CCDC.	2020-01-08 downloaded from the CCDC.
;
_cell_angle_alpha 90
_cell_angle_beta 110.4966(15)
_cell_angle_gamma 90
_cell_formula_units_Z 4
_cell_length_a 11.8354(6)
_cell_length_b 14.6547(7)
_cell_length_c 12.6306(6)
_cell_measurement_reflns_used 9885
_cell_measurement_temperature 100
_cell_measurement_theta_max 30.145
_cell_measurement_theta_min 2.212
_cell_volume 2052.02(17)
_computing_cell_refinement 'SAINT V8.38A (?, 2016)'
_computing_data_collection APEX3
_computing_data_reduction 'SAINT V8.38A (?, 2016)'
_computing_molecular_graphics 'Olex2 (Dolomanov et al., 2009)'
_computing_publication_material 'Olex2 (Dolomanov et al., 2009)'
_computing_structure_refinement 'XL (Sheldrick, 2008)'
_computing_structure_solution 'XS (Sheldrick, 2008)'
_diffrn_ambient_temperature 100
_diffrn_measured_fraction_theta_full 0.999
_diffrn_measured_fraction_theta_max 0.999
_diffrn_measurement_device_type 'Bruker APEX-II CCD'
_diffrn_measurement_method '\f and \w scans'
_diffrn_radiation_probe x-ray
_diffrn_radiation_type MoK\a
_diffrn_radiation_wavelength 0.71073
_diffrn_reflns_av_R_equivalents 0.0756
_diffrn_reflns_av_unetI/netI 0.0459
_diffrn_reflns_Laue_measured_fraction_full 0.999
_diffrn_reflns_Laue_measured_fraction_max 0.999
_diffrn_reflns_limit_h_max 14
_diffrn_reflns_limit_h_min -14
_diffrn_reflns_limit_k_max 17
_diffrn_reflns_limit_k_min -17
_diffrn_reflns_limit_l_max 15
_diffrn_reflns_limit_l_min -15
_diffrn_reflns_number 22678
_diffrn_reflns_point_group_measured_fraction_full 0.999
_diffrn_reflns_point_group_measured_fraction_max 0.999
_diffrn_reflns_theta_full 25.242
_diffrn_reflns_theta_max 25.349
_diffrn_reflns_theta_min 2.212
_diffrn_source 'sealed xray tube'
_diffrn_source_type 'Incoatec IuS'
_diffrn_standards_number 0
_exptl_absorpt_coefficient_mu 6.250
_exptl_absorpt_correction_T_max 0.2651
_exptl_absorpt_correction_T_min 0.0887
_exptl_absorpt_correction_type multi-scan
_exptl_absorpt_process_details
;
SADABS-2016/2 (Bruker,2016/2) was used for absorption correction. 
wR2(int) was 0.1450 before and 0.0859 after correction. 
The Ratio of minimum to maximum transmission is 0.3346. 
The \l/2 correction factor is Not present.
;
_exptl_crystal_colour 'clear yellow'
_exptl_crystal_colour_lustre clear
_exptl_crystal_colour_primary yellow
_exptl_crystal_density_diffrn 1.931
_exptl_crystal_description block
_exptl_crystal_F_000 1168
_exptl_crystal_size_max 0.41
_exptl_crystal_size_mid 0.22
_exptl_crystal_size_min 0.2
_refine_diff_density_max 2.156
_refine_diff_density_min -1.125
_refine_diff_density_rms 0.150
_refine_ls_extinction_method none
_refine_ls_goodness_of_fit_ref 1.103
_refine_ls_hydrogen_treatment constr
_refine_ls_matrix_type full
_refine_ls_number_parameters 287
_refine_ls_number_reflns 3762
_refine_ls_number_restraints 3
_refine_ls_restrained_S_all 1.116
_refine_ls_R_factor_all 0.0323
_refine_ls_R_factor_gt 0.0306
_refine_ls_shift/su_max 0.002
_refine_ls_shift/su_mean 0.000
_refine_ls_structure_factor_coef Fsqd
_refine_ls_weighting_details 'w=1/[\s^2^(Fo^2^)+(0.0343P)^2^+4.0645P] where P=(Fo^2^+2Fc^2^)/3'
_refine_ls_weighting_scheme calc
_refine_ls_wR_factor_gt 0.0792
_refine_ls_wR_factor_ref 0.0803
_reflns_Friedel_coverage 0.000
_reflns_number_gt 3548
_reflns_number_total 3762
_reflns_threshold_expression 'I > 2\s(I)'
_cod_data_source_file c9dt04462k2.cif
_cod_data_source_block hege510_1_p21n
_cod_depositor_comments 'Adding full bibliography for 7703315--7703322.cif.'
_cod_original_sg_symbol_H-M 'P 21/n'
_cod_database_code 7703320
_shelx_space_group_comment
;
The symmetry employed for this shelxl refinement is uniquely defined
by the following loop, which should always be used as a source of
symmetry information in preference to the above space-group names.
They are only intended as comments.
;
_shelx_estimated_absorpt_t_max 0.368
_shelx_estimated_absorpt_t_min 0.184

loop_
_space_group_symop_operation_xyz
'x, y, z'
'-x+1/2, y+1/2, -z+1/2'
'-x, -y, -z'
'x-1/2, -y-1/2, z-1/2'

loop_
_atom_site_label
_atom_site_type_symbol
_atom_site_fract_x
_atom_site_fract_y
_atom_site_fract_z
_atom_site_U_iso_or_equiv
_atom_site_adp_type
_atom_site_occupancy
_atom_site_site_symmetry_order
_atom_site_calc_flag
_atom_site_refinement_flags_posn
Os1 Os 0.63078(2) 0.17342(2) 0.13736(2) 0.01517(9) Uani 1 1 d .
O1 O 0.4531(3) 0.1317(2) 0.0732(3) 0.0166(7) Uani 1 1 d .
O2 O 0.5855(3) 0.1519(2) 0.2842(3) 0.0209(7) Uani 1 1 d D
O3 O 0.2367(3) 0.1040(2) 0.3733(3) 0.0233(7) Uani 1 1 d D
N1 N 0.4203(3) 0.2751(3) 0.1311(3) 0.0183(8) Uani 1 1 d .
N2 N 0.5338(3) 0.2932(3) 0.1339(3) 0.0188(8) Uani 1 1 d .
C1 C 0.3986(4) 0.1744(3) 0.1398(4) 0.0177(10) Uani 1 1 d .
C2 C 0.4695(4) 0.1532(3) 0.2631(4) 0.0179(10) Uani 1 1 d .
C3 C 0.4164(4) 0.1377(3) 0.3424(4) 0.0183(9) Uani 1 1 d .
C4 C 0.2879(4) 0.1250(3) 0.3055(4) 0.0200(10) Uani 1 1 d .
C5 C 0.2141(4) 0.1331(3) 0.1827(4) 0.0195(10) Uani 1 1 d .
C6 C 0.0908(4) 0.1132(3) 0.1467(4) 0.0227(10) Uani 1 1 d .
H6 H 0.054622 0.097706 0.200569 0.027 Uiso 1 1 calc R
C7 C 0.0214(4) 0.1162(3) 0.0330(5) 0.0254(11) Uani 1 1 d .
H7 H -0.062048 0.101776 0.009136 0.030 Uiso 1 1 calc R
C8 C 0.0724(4) 0.1399(4) -0.0464(4) 0.0246(11) Uani 1 1 d .
H8 H 0.024096 0.142503 -0.124256 0.029 Uiso 1 1 calc R
C9 C 0.1949(4) 0.1598(3) -0.0114(4) 0.0206(10) Uani 1 1 d .
H9 H 0.230732 0.175829 -0.065380 0.025 Uiso 1 1 calc R
C10 C 0.2648(4) 0.1561(3) 0.1026(4) 0.0178(10) Uani 1 1 d .
C11 C 0.5447(5) 0.3834(3) 0.1324(4) 0.0214(10) Uani 1 1 d .
H11 H 0.614556 0.415177 0.132112 0.026 Uiso 1 1 calc R
C12 C 0.4378(4) 0.4244(3) 0.1312(4) 0.0205(10) Uani 1 1 d .
H12 H 0.421479 0.487889 0.131084 0.025 Uiso 1 1 calc R
C13 C 0.3608(4) 0.3534(3) 0.1302(4) 0.0197(10) Uani 1 1 d .
H13 H 0.280455 0.358831 0.129172 0.024 Uiso 1 1 calc R
C14 C 0.4901(5) 0.1286(3) 0.4653(4) 0.0241(11) Uani 1 1 d .
H14A H 0.472090 0.179588 0.507105 0.036 Uiso 1 1 calc GR
H14B H 0.576023 0.129462 0.475257 0.036 Uiso 1 1 calc GR
H14C H 0.470465 0.070925 0.494071 0.036 Uiso 1 1 calc DGR
C15 C 0.6813(4) 0.1469(3) -0.0100(4) 0.0202(10) Uani 1 1 d .
C16 C 0.6979(4) 0.0655(3) 0.0577(4) 0.0176(9) Uani 1 1 d .
H16 H 0.661202 0.010247 0.023165 0.021 Uiso 1 1 calc R
C17 C 0.7670(4) 0.0660(3) 0.1732(4) 0.0185(10) Uani 1 1 d .
H17 H 0.776829 0.011214 0.215775 0.022 Uiso 1 1 calc R
C18 C 0.8231(4) 0.1490(4) 0.2280(4) 0.0208(10) Uani 1 1 d .
C19 C 0.8092(4) 0.2291(3) 0.1614(4) 0.0213(10) Uani 1 1 d .
H19 H 0.847122 0.284237 0.195078 0.026 Uiso 1 1 calc R
C20 C 0.7385(4) 0.2269(3) 0.0444(4) 0.0184(10) Uani 1 1 d .
H20 H 0.729609 0.281386 0.001351 0.022 Uiso 1 1 calc R
C21 C 0.6064(4) 0.1483(3) -0.1344(4) 0.0207(10) Uani 1 1 d .
H21 H 0.578035 0.212264 -0.155198 0.025 Uiso 1 1 calc R
C22 C 0.4960(4) 0.0869(3) -0.1662(4) 0.0240(11) Uani 1 1 d .
H22A H 0.521445 0.023689 -0.145685 0.036 Uiso 1 1 calc GR
H22B H 0.452173 0.090747 -0.247807 0.036 Uiso 1 1 calc GR
H22C H 0.443266 0.106602 -0.125614 0.036 Uiso 1 1 calc GR
C23 C 0.6876(5) 0.1224(4) -0.2006(4) 0.0290(12) Uani 1 1 d .
H23A H 0.753114 0.166960 -0.185341 0.044 Uiso 1 1 calc GR
H23B H 0.640134 0.122091 -0.281654 0.044 Uiso 1 1 calc GR
H23C H 0.721591 0.061564 -0.177403 0.044 Uiso 1 1 calc GR
C24 C 0.8895(5) 0.1515(4) 0.3521(4) 0.0261(11) Uani 1 1 d .
H24A H 0.886708 0.213495 0.380301 0.039 Uiso 1 1 calc GR
H24B H 0.973632 0.133708 0.368044 0.039 Uiso 1 1 calc GR
H24C H 0.851799 0.109073 0.389725 0.039 Uiso 1 1 calc GR
O2S O 0.2820(4) 0.0256(3) 0.5920(3) 0.0363(9) Uani 1 1 d .
H2SA H 0.271742 0.037265 0.523272 0.054 Uiso 1 1 d DG
H2SB H 0.321454 -0.023815 0.611401 0.054 Uiso 1 1 d DG

loop_
_atom_site_aniso_label
_atom_site_aniso_U_11
_atom_site_aniso_U_22
_atom_site_aniso_U_33
_atom_site_aniso_U_23
_atom_site_aniso_U_13
_atom_site_aniso_U_12
Os1 0.01198(13) 0.01664(13) 0.01807(13) -0.00016(6) 0.00673(9) -0.00032(6)
O1 0.0174(16) 0.0172(16) 0.0186(17) -0.0020(13) 0.0106(14) 0.0003(13)
O2 0.0183(18) 0.0247(17) 0.0217(18) 0.0020(14) 0.0097(15) 0.0018(14)
O3 0.0229(18) 0.0299(19) 0.0214(18) -0.0020(14) 0.0132(15) -0.0075(14)
N1 0.0135(19) 0.019(2) 0.027(2) -0.0009(16) 0.0123(17) -0.0005(15)
N2 0.017(2) 0.0163(19) 0.024(2) -0.0047(16) 0.0072(17) -0.0029(16)
C1 0.016(2) 0.016(2) 0.024(3) -0.0005(17) 0.010(2) -0.0015(16)
C2 0.017(2) 0.013(2) 0.023(3) -0.0033(18) 0.007(2) 0.0007(18)
C3 0.019(2) 0.016(2) 0.020(2) -0.0031(18) 0.008(2) -0.0014(18)
C4 0.023(2) 0.012(2) 0.027(3) -0.0042(19) 0.012(2) -0.0012(18)
C5 0.019(2) 0.016(2) 0.025(3) -0.0043(19) 0.010(2) 0.0004(18)
C6 0.016(2) 0.024(2) 0.029(3) 0.001(2) 0.011(2) 0.0005(19)
C7 0.016(2) 0.024(3) 0.035(3) -0.005(2) 0.006(2) -0.0029(19)
C8 0.019(3) 0.027(3) 0.024(3) -0.002(2) 0.004(2) 0.003(2)
C9 0.017(2) 0.024(2) 0.024(3) -0.0002(19) 0.010(2) 0.0003(18)
C10 0.013(2) 0.015(2) 0.026(3) -0.0014(18) 0.007(2) 0.0004(17)
C11 0.024(3) 0.018(2) 0.022(3) -0.0033(19) 0.008(2) -0.0058(19)
C12 0.019(2) 0.021(2) 0.020(2) -0.0009(19) 0.005(2) 0.0026(19)
C13 0.023(3) 0.021(2) 0.017(2) -0.0002(19) 0.010(2) 0.005(2)
C14 0.024(3) 0.024(3) 0.027(3) 0.000(2) 0.012(2) -0.002(2)
C15 0.018(2) 0.021(2) 0.026(3) 0.001(2) 0.013(2) 0.003(2)
C16 0.016(2) 0.018(2) 0.024(3) -0.0022(19) 0.012(2) 0.0002(18)
C17 0.014(2) 0.020(2) 0.024(3) 0.0059(19) 0.010(2) 0.0073(18)
C18 0.015(2) 0.030(3) 0.022(3) -0.002(2) 0.011(2) 0.001(2)
C19 0.012(2) 0.022(2) 0.031(3) -0.003(2) 0.009(2) -0.0013(18)
C20 0.009(2) 0.022(2) 0.027(3) -0.0005(19) 0.010(2) -0.0008(17)
C21 0.022(3) 0.021(2) 0.019(3) 0.0039(19) 0.007(2) 0.002(2)
C22 0.021(2) 0.028(3) 0.020(3) 0.001(2) 0.003(2) 0.001(2)
C23 0.025(3) 0.040(3) 0.023(3) -0.004(2) 0.010(2) 0.003(2)
C24 0.024(3) 0.030(3) 0.027(3) -0.002(2) 0.012(2) -0.001(2)
O2S 0.034(2) 0.042(2) 0.032(2) 0.0002(18) 0.0105(19) -0.0002(18)

loop_
_atom_type_symbol
_atom_type_description
_atom_type_scat_dispersion_real
_atom_type_scat_dispersion_imag
_atom_type_scat_source
C C 0.0033 0.0016 'International Tables Vol C Tables 4.2.6.8 and 6.1.1.4'
H H 0.0000 0.0000 'International Tables Vol C Tables 4.2.6.8 and 6.1.1.4'
N N 0.0061 0.0033 'International Tables Vol C Tables 4.2.6.8 and 6.1.1.4'
O O 0.0106 0.0060 'International Tables Vol C Tables 4.2.6.8 and 6.1.1.4'
Os Os -1.2165 7.6030 'International Tables Vol C Tables 4.2.6.8 and 6.1.1.4'

loop_
_geom_angle_atom_site_label_1
_geom_angle_atom_site_label_2
_geom_angle_atom_site_label_3
_geom_angle
O1 Os1 O2 76.40(13)
O1 Os1 N2 76.33(13)
O1 Os1 C15 99.13(16)
O1 Os1 C16 95.20(15)
O1 Os1 C17 116.39(15)
O1 Os1 C18 152.47(17)
O1 Os1 C19 165.49(16)
O1 Os1 C20 127.47(15)
O2 Os1 C15 161.12(18)
O2 Os1 C16 122.78(15)
O2 Os1 C17 96.03(15)
O2 Os1 C18 93.05(16)
O2 Os1 C19 117.47(16)
O2 Os1 C20 154.80(16)
N2 Os1 O2 80.74(14)
N2 Os1 C15 116.41(17)
N2 Os1 C16 152.93(17)
N2 Os1 C17 165.95(17)
N2 Os1 C18 127.66(17)
N2 Os1 C19 100.74(16)
N2 Os1 C20 96.19(16)
C15 Os1 C17 69.22(18)
C15 Os1 C18 82.61(18)
C15 Os1 C19 69.16(19)
C16 Os1 C15 38.66(18)
C16 Os1 C17 37.54(18)
C16 Os1 C18 68.95(18)
C16 Os1 C19 80.98(17)
C17 Os1 C18 38.50(18)
C19 Os1 C17 68.48(17)
C19 Os1 C18 37.88(19)
C20 Os1 C15 37.84(18)
C20 Os1 C16 68.32(17)
C20 Os1 C17 80.87(17)
C20 Os1 C18 68.90(18)
C20 Os1 C19 38.17(18)
C1 O1 Os1 104.9(3)
C2 O2 Os1 112.8(3)
N2 N1 C1 112.4(3)
C13 N1 N2 110.1(4)
C13 N1 C1 137.2(4)
N1 N2 Os1 111.6(3)
C11 N2 Os1 141.3(3)
C11 N2 N1 107.1(4)
O1 C1 N1 105.8(4)
O1 C1 C2 108.9(4)
O1 C1 C10 113.2(4)
N1 C1 C2 103.1(4)
C10 C1 N1 109.7(4)
C10 C1 C2 115.2(4)
O2 C2 C1 112.1(4)
O2 C2 C3 124.4(4)
C3 C2 C1 123.4(4)
C2 C3 C4 119.1(4)
C2 C3 C14 121.4(4)
C4 C3 C14 119.4(4)
O3 C4 C3 121.4(4)
O3 C4 C5 118.9(4)
C3 C4 C5 119.6(4)
C6 C5 C4 119.0(4)
C10 C5 C4 122.1(4)
C10 C5 C6 118.9(4)
C7 C6 C5 120.3(5)
C8 C7 C6 120.6(4)
C7 C8 C9 119.6(5)
C10 C9 C8 119.9(5)
C5 C10 C1 119.4(4)
C5 C10 C9 120.9(4)
C9 C10 C1 119.7(4)
N2 C11 C12 109.6(4)
C13 C12 C11 105.6(4)
N1 C13 C12 107.5(4)
C16 C15 Os1 70.3(3)
C16 C15 C21 122.5(4)
C20 C15 Os1 70.4(3)
C20 C15 C16 117.3(5)
C20 C15 C21 120.2(4)
C21 C15 Os1 130.5(3)
C15 C16 Os1 71.1(3)
C17 C16 Os1 71.8(3)
C17 C16 C15 121.5(4)
C16 C17 Os1 70.6(2)
C16 C17 C18 120.4(4)
C18 C17 Os1 71.0(3)
C17 C18 Os1 70.5(3)
C17 C18 C24 120.7(5)
C19 C18 Os1 70.8(3)
C19 C18 C17 118.3(4)
C19 C18 C24 120.9(5)
C24 C18 Os1 128.0(4)
C18 C19 Os1 71.3(3)
C18 C19 C20 120.2(4)
C20 C19 Os1 70.1(2)
C15 C20 Os1 71.8(3)
C15 C20 C19 122.2(4)
C19 C20 Os1 71.8(3)
C15 C21 C22 113.8(4)
C15 C21 C23 108.3(4)
C22 C21 C23 110.9(4)

loop_
_geom_bond_atom_site_label_1
_geom_bond_atom_site_label_2
_geom_bond_distance
Os1 O1 2.064(3)
Os1 O2 2.126(3)
Os1 N2 2.090(4)
Os1 C15 2.180(5)
Os1 C16 2.169(4)
Os1 C17 2.184(4)
Os1 C18 2.190(5)
Os1 C19 2.183(5)
Os1 C20 2.161(5)
O1 C1 1.376(6)
O2 C2 1.303(6)
O3 C4 1.249(6)
N1 N2 1.358(5)
N1 C1 1.510(6)
N1 C13 1.343(6)
N2 C11 1.329(6)
C1 C2 1.520(7)
C1 C10 1.509(7)
C2 C3 1.375(7)
C3 C4 1.439(7)
C3 C14 1.497(7)
C4 C5 1.495(7)
C5 C6 1.398(7)
C5 C10 1.387(7)
C6 C7 1.384(7)
C7 C8 1.383(7)
C8 C9 1.391(7)
C9 C10 1.388(7)
C11 C12 1.395(7)
C12 C13 1.381(7)
C15 C16 1.439(7)
C15 C20 1.408(7)
C15 C21 1.510(7)
C16 C17 1.401(7)
C17 C18 1.442(7)
C18 C19 1.419(7)
C18 C24 1.488(7)
C19 C20 1.421(7)
C21 C22 1.520(7)
C21 C23 1.526(7)

loop_
_geom_torsion_atom_site_label_1
_geom_torsion_atom_site_label_2
_geom_torsion_atom_site_label_3
_geom_torsion_atom_site_label_4
_geom_torsion
Os1 O1 C1 N1 57.0(4)
Os1 O1 C1 C2 -53.3(4)
Os1 O1 C1 C10 177.2(3)
Os1 O2 C2 C1 -2.7(4)
Os1 O2 C2 C3 177.5(4)
Os1 N2 C11 C12 -179.5(4)
Os1 C15 C16 C17 -53.3(4)
Os1 C15 C20 C19 53.4(4)
Os1 C15 C21 C22 -55.0(6)
Os1 C15 C21 C23 -178.8(4)
Os1 C16 C17 C18 -52.6(4)
Os1 C17 C18 C19 -54.1(4)
Os1 C17 C18 C24 123.3(4)
Os1 C18 C19 C20 -52.2(4)
Os1 C19 C20 C15 -53.4(4)
O1 C1 C2 O2 38.1(5)
O1 C1 C2 C3 -142.1(4)
O1 C1 C10 C5 134.1(4)
O1 C1 C10 C9 -43.9(6)
O2 C2 C3 C4 -169.1(4)
O2 C2 C3 C14 7.5(7)
O3 C4 C5 C6 -2.5(7)
O3 C4 C5 C10 -180.0(4)
N1 N2 C11 C12 1.4(5)
N1 C1 C2 O2 -73.9(5)
N1 C1 C2 C3 105.9(5)
N1 C1 C10 C5 -108.1(5)
N1 C1 C10 C9 74.0(5)
N2 N1 C1 O1 -41.1(5)
N2 N1 C1 C2 73.2(5)
N2 N1 C1 C10 -163.6(4)
N2 N1 C13 C12 0.7(5)
N2 C11 C12 C13 -0.9(5)
C1 N1 N2 Os1 4.1(4)
C1 N1 N2 C11 -176.4(4)
C1 N1 C13 C12 174.1(5)
C1 C2 C3 C4 11.1(7)
C1 C2 C3 C14 -172.3(4)
C2 C1 C10 C5 7.7(6)
C2 C1 C10 C9 -170.2(4)
C2 C3 C4 O3 174.5(4)
C2 C3 C4 C5 -2.7(6)
C3 C4 C5 C6 174.8(4)
C3 C4 C5 C10 -2.7(7)
C4 C5 C6 C7 -177.1(4)
C4 C5 C10 C1 -0.3(7)
C4 C5 C10 C9 177.6(4)
C5 C6 C7 C8 -0.9(7)
C6 C5 C10 C1 -177.8(4)
C6 C5 C10 C9 0.1(7)
C6 C7 C8 C9 0.8(8)
C7 C8 C9 C10 -0.3(7)
C8 C9 C10 C1 177.7(4)
C8 C9 C10 C5 -0.2(7)
C10 C1 C2 O2 166.6(4)
C10 C1 C2 C3 -13.6(6)
C10 C5 C6 C7 0.4(7)
C11 C12 C13 N1 0.1(5)
C13 N1 N2 Os1 179.3(3)
C13 N1 N2 C11 -1.3(5)
C13 N1 C1 O1 145.6(5)
C13 N1 C1 C2 -100.0(6)
C13 N1 C1 C10 23.2(8)
C14 C3 C4 O3 -2.1(7)
C14 C3 C4 C5 -179.4(4)
C15 C16 C17 Os1 53.0(4)
C15 C16 C17 C18 0.4(7)
C16 C15 C20 Os1 -54.0(4)
C16 C15 C20 C19 -0.6(7)
C16 C15 C21 C22 36.0(6)
C16 C15 C21 C23 -87.8(5)
C16 C17 C18 Os1 52.5(4)
C16 C17 C18 C19 -1.6(6)
C16 C17 C18 C24 175.8(4)
C17 C18 C19 Os1 53.9(4)
C17 C18 C19 C20 1.7(7)
C18 C19 C20 Os1 52.8(4)
C18 C19 C20 C15 -0.6(7)
C20 C15 C16 Os1 54.1(4)
C20 C15 C16 C17 0.8(7)
C20 C15 C21 C22 -144.2(4)
C20 C15 C21 C23 92.0(5)
C21 C15 C16 Os1 -126.1(4)
C21 C15 C16 C17 -179.5(4)
C21 C15 C20 Os1 126.2(4)
C21 C15 C20 C19 179.6(4)
C24 C18 C19 Os1 -123.4(5)
C24 C18 C19 C20 -175.6(4)
